data_4343690
loop_
_publ_author_name
'Schroeder, D. R.'
'Jacobson, R. A.'

_publ_section_title
;
 Crystal structure of hexaamminecobalt hexachloroantimonate (III)
;
_journal_name_full 'Inorganic Chemistry'
_journal_page_first 210
_journal_page_last 212
_journal_volume 12
_journal_year 1973
_chemical_formula_sum 'Cl6 Co H18 N6 Sb'
_chemical_name_systematic 'Co (N H3)6 Sb Cl6'
_space_group_IT_number 61
_symmetry_space_group_name_Hall '-P 2ac 2ab'
_symmetry_space_group_name_H-M 'P b c a'
_cell_angle_alpha 90
_cell_angle_beta 90
_cell_angle_gamma 90
_cell_formula_units_Z 4
_cell_length_a 11.5
_cell_length_b 11.53
_cell_length_c 11.51
_cell_volume 1526.168
_citation_journal_id_ASTM INOCAJ
_cod_data_source_file Schroeder_INOCAJ_1973_618.cif
_cod_data_source_block H18Cl6Co1N6Sb1
_cod_original_formula_sum 'H18 Cl6 Co1 N6 Sb1'
_cod_database_code 4343690

loop_
_symmetry_equiv_pos_as_xyz
x,y,z
-x+1/2,-y,z+1/2
x+1/2,-y+1/2,-z
-x,y+1/2,-z+1/2
-x,-y,-z
x-1/2,y,-z-1/2
-x-1/2,y-1/2,z
x,-y-1/2,z-1/2

loop_
_atom_site_label
_atom_site_type_symbol
_atom_site_fract_x
_atom_site_fract_y
_atom_site_fract_z
_atom_site_occupancy
_atom_site_U_iso_or_equiv
_atom_site_attached_hydrogens
Co1 Co+3 0 -0.5 0 1 0.0 0
N1 N-3 0.4438 -0.0955 0.1312 1 0.0 3
Sb1 Sb+3 0 0 0 1 0.0 0
Cl1 Cl-1 0.1621 -0.0781 0.1436 1 0.0 0
Cl2 Cl-1 0.3559 -0.1612 0.4208 1 0.0 0
N2 N-3 0.3668 -0.444 0.405 1 0.0 3
N3 N-3 0.0963 -0.3667 0.0556 1 0.0 3
Cl3 Cl-1 0.079 -0.3564 0.3383 1 0.0 0
